data_7719870
loop_
_publ_author_name
'Yadav, Archana'
'Dewan, Sayari'
'Chaudhary, Kajal'
'Butcher, Ray J.'
'Singh, Ritika Gautam'
'Angamuthu, Raja'

_publ_section_title
;
 Hemiparetic koneramine NNP ligand comprising strategic hard and soft
 donors: transition metal complexes, CS<sub>2</sub> activation and
 therapeutic potential.
;
_journal_issue 47
_journal_name_full 'Dalton transactions (Cambridge, England : 2003)'
_journal_page_first 17471
_journal_page_last 17478
_journal_paper_doi 10.1039/d5dt02106e
_journal_volume 54
_journal_year 2025
_chemical_formula_moiety 'C34 H31 Cl N3 O P Ru, C H2 Cl2, 0.1[H2O]'
_chemical_formula_sum 'C35 H33.2 Cl3 N3 O1.1 P Ru'
_chemical_formula_weight 751.869
_chemical_name_systematic 5jula_O_0m
_space_group_crystal_system triclinic
_space_group_IT_number 2
_space_group_name_Hall '-P 1'
_space_group_name_H-M_alt 'P -1'
_symmetry_Int_Tables_number 2
_atom_sites_solution_primary dual
_audit_creation_date 2022-07-08
_audit_creation_method
;
Olex2 1.5
(compiled 2021.12.09 svn.r5202d8cf for OlexSys, GUI svn.r6439)
;
_audit_update_record
;
2025-07-14 deposited with the CCDC.	2025-11-10 downloaded from the CCDC.
;
_cell_angle_alpha 89.683(2)
_cell_angle_beta 85.783(2)
_cell_angle_gamma 78.997(2)
_cell_formula_units_Z 2
_cell_length_a 11.7616(6)
_cell_length_b 11.7873(5)
_cell_length_c 12.0837(6)
_cell_measurement_reflns_used 9927
_cell_measurement_temperature 296.15
_cell_measurement_theta_max 28.31
_cell_measurement_theta_min 2.24
_cell_volume 1639.94(14)
_computing_cell_refinement 'SAINT V8.40B (?, 2016)'
_computing_data_reduction 'SAINT V8.40B (?, 2016)'
_computing_molecular_graphics 'Olex2 1.5 (Dolomanov et al., 2009)'
_computing_publication_material 'Olex2 1.5 (Dolomanov et al., 2009)'
_computing_structure_refinement 'olex2.refine 1.5 (Bourhis et al., 2015)'
_computing_structure_solution 'SHELXT 2018/2 (Sheldrick, 2018)'
_diffrn_ambient_temperature 296.15
_diffrn_measured_fraction_theta_full 0.9993
_diffrn_measured_fraction_theta_max 0.9972
_diffrn_measurement_device_type 'Bruker APEX-II CCD'
_diffrn_measurement_method '\f and \w scans'
_diffrn_radiation_type 'Mo K\a'
_diffrn_radiation_wavelength 0.71073
_diffrn_reflns_av_R_equivalents 0.0446
_diffrn_reflns_av_unetI/netI 0.0442
_diffrn_reflns_Laue_measured_fraction_full 0.9993
_diffrn_reflns_Laue_measured_fraction_max 0.9972
_diffrn_reflns_limit_h_max 15
_diffrn_reflns_limit_h_min -13
_diffrn_reflns_limit_k_max 15
_diffrn_reflns_limit_k_min -15
_diffrn_reflns_limit_l_max 16
_diffrn_reflns_limit_l_min -16
_diffrn_reflns_number 28382
_diffrn_reflns_point_group_measured_fraction_full 0.9993
_diffrn_reflns_point_group_measured_fraction_max 0.9972
_diffrn_reflns_theta_full 25.2417
_diffrn_reflns_theta_max 28.32
_diffrn_reflns_theta_min 2.24
_diffrn_source_current 1.0
_diffrn_source_power 0.05
_diffrn_source_voltage 50.0
_diffrn_standards_number 0
_exptl_absorpt_coefficient_mu 0.805
_exptl_absorpt_correction_T_max 0.7457
_exptl_absorpt_correction_T_min 0.6728
_exptl_absorpt_correction_type none
_exptl_absorpt_process_details
;
SADABS-2016/2 (Bruker,2016/2) was used for absorption correction.
wR2(int) was 0.1330 before and 0.0636 after correction.
The Ratio of minimum to maximum transmission is 0.9022.
The \l/2 correction factor is Not present.
;
_exptl_crystal_colour 'clear greenish green'
_exptl_crystal_colour_lustre clear
_exptl_crystal_colour_modifier greenish
_exptl_crystal_colour_primary green
_exptl_crystal_density_diffrn 1.523
_exptl_crystal_description needle
_exptl_crystal_F_000 764.949
_exptl_crystal_preparation layering
_exptl_crystal_recrystallization_method layering
_exptl_crystal_size_max 0.25
_exptl_crystal_size_mid 0.21
_exptl_crystal_size_min 0.16
_refine_diff_density_max 1.1725
_refine_diff_density_min -1.2244
_refine_diff_density_rms 0.1082
_refine_ls_d_res_high 0.7492
_refine_ls_d_res_low 9.0736
_refine_ls_goodness_of_fit_ref 1.0298
_refine_ls_hydrogen_treatment mixed
_refine_ls_matrix_type full
_refine_ls_number_constraints 58
_refine_ls_number_parameters 408
_refine_ls_number_reflns 8145
_refine_ls_number_restraints 0
_refine_ls_restrained_S_all 1.0298
_refine_ls_R_factor_all 0.0407
_refine_ls_R_factor_gt 0.0331
_refine_ls_shift/su_max -0.0006
_refine_ls_shift/su_mean 0.0000
_refine_ls_structure_factor_coef Fsqd
_refine_ls_weighting_details 'w=1/[\s^2^(Fo^2^)+(0.0340P)^2^+1.8208P] where P=(Fo^2^+2Fc^2^)/3'
_refine_ls_weighting_scheme calc
_refine_ls_wR_factor_gt 0.0810
_refine_ls_wR_factor_ref 0.0847
_reflns_Friedel_coverage 0.0
_reflns_limit_h_max 15
_reflns_limit_h_min -15
_reflns_limit_k_max 15
_reflns_limit_k_min -15
_reflns_limit_l_max 16
_reflns_limit_l_min 0
_reflns_number_gt 7105
_reflns_number_total 8145
_reflns_threshold_expression I>=2u(I)
_cod_data_source_file d5dt02106e2.cif
_cod_data_source_block 5jula_O_0m
_cod_depositor_comments 'Adding full bibliography for 7719863--7719876.cif.'
_cod_original_formula_sum 'C35 Cl3 H33.2 N3 O1.1 P1 Ru1 '
_cod_database_code 7719870
_olex2_refinement_description
;
1. Fixed Uiso
 At 1.2 times of:
  All C(H) groups, All C(H,H) groups
2.a Ternary CH refined with riding coordinates:
 C6(H6)
2.b Secondary CH2 refined with riding coordinates:
 C7(H7a,H7b), C15(H15a,H15b), C1s(H1sa,H1sb)
2.c Aromatic/amide H refined with riding coordinates:
 C4(H4), C1(H1), C9(H9), C2(H2), C21(H21), C3(H3), C10(H10), C33(H33),
 C29(H29), C11(H11), C32(H32), C12(H12), C30(H30), C20(H20), C31(H31), C23(H23),
  C17(H17), C24(H24), C27(H27), C19(H19), C18(H18), C25(H25), C26(H26)
;
_smtbx_masks_void_probe_radius 1.2
_smtbx_masks_void_truncation_radius 1.2
_olex2_submission_special_instructions 'No special instructions were received'

loop_
_space_group_symop_id
_space_group_symop_operation_xyz
1 x,y,z
2 -x,-y,-z

loop_
_atom_site_label
_atom_site_type_symbol
_atom_site_fract_x
_atom_site_fract_y
_atom_site_fract_z
_atom_site_U_iso_or_equiv
_atom_site_adp_type
_atom_site_occupancy
_atom_site_refinement_flags_posn
Ru1 Ru 0.657024(15) 0.168270(14) 0.600431(14) 0.01148(6) Uani 1.000000 .
Cl1 Cl 0.44664(5) 0.24567(5) 0.56629(4) 0.01786(11) Uani 1.000000 .
P3 P 0.64916(5) 0.25193(5) 0.76979(5) 0.01322(11) Uani 1.000000 .
Cl2s Cl 1.08609(6) 0.35295(7) 0.54988(7) 0.04228(19) Uani 1.000000 .
Cl1s Cl 1.07158(7) 0.10761(7) 0.55215(8) 0.0455(2) Uani 1.000000 .
O1 O 0.64754(16) -0.05726(15) 0.70944(15) 0.0249(4) Uani 1.000000 .
N1 N 0.68043(16) 0.11016(16) 0.43362(15) 0.0138(4) Uani 1.000000 .
N2 N 0.71047(15) 0.31671(15) 0.51132(15) 0.0125(3) Uani 1.000000 .
N4 N 0.80325(17) 0.35649(16) 0.34277(16) 0.0165(4) Uani 1.000000 .
C4 C 0.7661(2) 0.1407(2) 0.25333(19) 0.0177(4) Uani 1.000000 .
H4 H 0.8093(2) 0.1826(2) 0.20724(19) 0.0213(5) Uiso 1.000000 R
C1 C 0.6354(2) 0.02443(19) 0.39148(19) 0.0168(4) Uani 1.000000 .
H1 H 0.5895(2) -0.01409(19) 0.43841(19) 0.0202(5) Uiso 1.000000 R
C5 C 0.74486(18) 0.16762(18) 0.36523(18) 0.0138(4) Uani 1.000000 .
C8 C 0.68772(19) 0.45729(19) 0.67006(19) 0.0156(4) Uani 1.000000 .
C6 C 0.79439(18) 0.26276(18) 0.41871(17) 0.0131(4) Uani 1.000000 .
H6 H 0.87015(18) 0.23122(18) 0.44641(17) 0.0157(5) Uiso 1.000000 R
C9 C 0.6700(2) 0.5773(2) 0.6605(2) 0.0192(5) Uani 1.000000 .
H9 H 0.7082(2) 0.6097(2) 0.6019(2) 0.0230(6) Uiso 1.000000 R
C16 C 0.9048(2) 0.3696(2) 0.28278(18) 0.0171(4) Uani 1.000000 .
C34 C 0.64547(19) 0.0312(2) 0.66701(18) 0.0162(4) Uani 1.000000 .
C2 C 0.6548(2) -0.0086(2) 0.2809(2) 0.0205(5) Uani 1.000000 .
H2 H 0.6235(2) -0.0690(2) 0.2543(2) 0.0246(6) Uiso 1.000000 R
C21 C 1.0040(2) 0.2818(2) 0.27684(19) 0.0202(5) Uani 1.000000 .
H21 H 1.0022(2) 0.2122(2) 0.31290(19) 0.0243(6) Uiso 1.000000 R
C7 C 0.77136(19) 0.38397(19) 0.58578(18) 0.0148(4) Uani 1.000000 .
H7a H 0.82799(19) 0.33051(19) 0.62441(18) 0.0178(5) Uiso 1.000000 R
H7b H 0.81276(19) 0.43353(19) 0.54073(18) 0.0178(5) Uiso 1.000000 R
C28 C 0.5322(2) 0.22782(19) 0.87042(18) 0.0168(4) Uani 1.000000 .
C13 C 0.6288(2) 0.40917(19) 0.75902(18) 0.0157(4) Uani 1.000000 .
C3 C 0.7216(2) 0.0498(2) 0.21065(19) 0.0208(5) Uani 1.000000 .
H3 H 0.7366(2) 0.0289(2) 0.13616(19) 0.0250(6) Uiso 1.000000 R
C10 C 0.5965(2) 0.6494(2) 0.7366(2) 0.0212(5) Uani 1.000000 .
H10 H 0.5852(2) 0.7292(2) 0.7283(2) 0.0254(6) Uiso 1.000000 R
C14 C 0.62615(19) 0.3984(2) 0.44777(19) 0.0153(4) Uani 1.000000 .
H14a H 0.575(2) 0.354(2) 0.418(2) 0.0183(5) Uiso 1.000000 R
C15 C 0.7005(2) 0.44766(19) 0.35755(19) 0.0172(4) Uani 1.000000 .
H15a H 0.7201(2) 0.51939(19) 0.38168(19) 0.0206(5) Uiso 1.000000 R
H15b H 0.6611(2) 0.46099(19) 0.28956(19) 0.0206(5) Uiso 1.000000 R
C33 C 0.5551(2) 0.1600(2) 0.96411(19) 0.0209(5) Uani 1.000000 .
H33 H 0.6315(2) 0.1313(2) 0.97956(19) 0.0251(6) Uiso 1.000000 R
C22 C 0.7788(2) 0.2182(2) 0.84902(19) 0.0193(5) Uani 1.000000 .
C29 C 0.4165(2) 0.2702(2) 0.8483(2) 0.0219(5) Uani 1.000000 .
H29 H 0.3998(2) 0.3149(2) 0.7858(2) 0.0262(6) Uiso 1.000000 R
C11 C 0.5400(2) 0.6026(2) 0.8249(2) 0.0215(5) Uani 1.000000 .
H11 H 0.4918(2) 0.6507(2) 0.8768(2) 0.0258(6) Uiso 1.000000 R
C32 C 0.4645(3) 0.1351(2) 1.0344(2) 0.0271(6) Uani 1.000000 .
H32 H 0.4806(3) 0.0897(2) 1.0967(2) 0.0326(7) Uiso 1.000000 R
C12 C 0.5557(2) 0.4827(2) 0.8357(2) 0.0202(5) Uani 1.000000 .
H12 H 0.5171(2) 0.4513(2) 0.8947(2) 0.0242(6) Uiso 1.000000 R
C30 C 0.3264(2) 0.2453(2) 0.9202(2) 0.0277(6) Uani 1.000000 .
H30 H 0.2497(2) 0.2746(2) 0.9060(2) 0.0333(7) Uiso 1.000000 R
C20 C 1.1052(2) 0.2982(3) 0.2173(2) 0.0280(6) Uani 1.000000 .
H20 H 1.1711(2) 0.2401(3) 0.2157(2) 0.0336(7) Uiso 1.000000 R
C31 C 0.3506(2) 0.1771(2) 1.0128(2) 0.0286(6) Uani 1.000000 .
H31 H 0.2903(2) 0.1598(2) 1.0600(2) 0.0344(7) Uiso 1.000000 R
C23 C 0.7971(2) 0.2913(2) 0.9340(2) 0.0247(5) Uani 1.000000 .
H23 H 0.7420(2) 0.3575(2) 0.9520(2) 0.0296(6) Uiso 1.000000 R
C17 C 0.9098(2) 0.4719(2) 0.2242(2) 0.0244(5) Uani 1.000000 .
H17 H 0.8446(2) 0.5308(2) 0.2258(2) 0.0293(6) Uiso 1.000000 R
C24 C 0.8965(3) 0.2664(3) 0.9918(2) 0.0319(6) Uani 1.000000 .
H24 H 0.9080(3) 0.3164(3) 1.0473(2) 0.0382(8) Uiso 1.000000 R
C27 C 0.8617(3) 0.1192(3) 0.8249(2) 0.0391(7) Uani 1.000000 .
H27 H 0.8510(3) 0.0690(3) 0.7691(2) 0.0469(9) Uiso 1.000000 R
C19 C 1.1097(3) 0.3996(3) 0.1605(2) 0.0355(7) Uani 1.000000 .
H19 H 1.1777(3) 0.4097(3) 0.1206(2) 0.0426(8) Uiso 1.000000 R
C18 C 1.0116(3) 0.4857(3) 0.1638(2) 0.0339(7) Uani 1.000000 .
H18 H 1.0137(3) 0.5538(3) 0.1252(2) 0.0407(8) Uiso 1.000000 R
C1s C 1.1607(2) 0.2100(3) 0.5212(3) 0.0361(7) Uani 1.000000 .
H1sa H 1.1879(2) 0.2033(3) 0.4433(3) 0.0434(8) Uiso 1.000000 R
H1sb H 1.2280(2) 0.1934(3) 0.5645(3) 0.0434(8) Uiso 1.000000 R
C25 C 0.9776(3) 0.1683(4) 0.9672(3) 0.0471(9) Uani 1.000000 .
H25 H 1.0438(3) 0.1513(4) 1.0065(3) 0.0566(10) Uiso 1.000000 R
C26 C 0.9610(3) 0.0945(4) 0.8837(3) 0.0602(12) Uani 1.000000 .
H26 H 1.0163(3) 0.0281(4) 0.8667(3) 0.0723(14) Uiso 1.000000 R
H H 0.806(3) 0.128(3) 0.606(3) 0.042(9) Uiso 1.000000 .
H14b H 0.586(2) 0.454(2) 0.496(2) 0.005(5) Uiso 1.000000 .

loop_
_atom_site_aniso_label
_atom_site_aniso_U_11
_atom_site_aniso_U_22
_atom_site_aniso_U_33
_atom_site_aniso_U_12
_atom_site_aniso_U_13
_atom_site_aniso_U_23
Ru1 0.01392(9) 0.01154(9) 0.00945(9) -0.00413(6) 0.00051(6) -0.00039(6)
Cl1 0.0153(2) 0.0210(3) 0.0182(3) -0.0066(2) 0.0004(2) 0.0015(2)
P3 0.0165(3) 0.0132(3) 0.0106(3) -0.0050(2) 0.0006(2) -0.0013(2)
Cl2s 0.0267(3) 0.0366(4) 0.0642(5) -0.0119(3) 0.0092(3) -0.0204(4)
Cl1s 0.0284(4) 0.0341(4) 0.0761(6) -0.0090(3) -0.0114(4) 0.0156(4)
O1 0.0331(10) 0.0178(8) 0.0241(9) -0.0064(7) 0.0001(8) 0.0050(7)
N1 0.0156(9) 0.0138(8) 0.0118(8) -0.0029(7) 0.0000(7) -0.0009(7)
N2 0.0121(8) 0.0136(8) 0.0123(8) -0.0042(7) 0.0005(7) -0.0012(7)
N4 0.0170(9) 0.0139(9) 0.0178(9) -0.0032(7) 0.0042(7) 0.0040(7)
C4 0.0194(11) 0.0189(11) 0.0144(10) -0.0032(9) 0.0010(8) 0.0018(9)
C1 0.0190(11) 0.0174(10) 0.0147(10) -0.0052(9) -0.0007(8) -0.0015(9)
C5 0.0129(10) 0.0137(10) 0.0139(10) -0.0009(8) 0.0001(8) -0.0003(8)
C8 0.0172(10) 0.0151(10) 0.0161(11) -0.0065(9) -0.0017(8) -0.0027(8)
C6 0.0130(10) 0.0140(10) 0.0119(10) -0.0027(8) 0.0022(8) 0.0008(8)
C9 0.0214(11) 0.0174(11) 0.0212(12) -0.0099(9) -0.0022(9) 0.0005(9)
C16 0.0177(11) 0.0221(11) 0.0127(10) -0.0086(9) 0.0032(8) -0.0029(9)
C34 0.0153(10) 0.0211(11) 0.0121(10) -0.0037(9) 0.0008(8) -0.0047(9)
C2 0.0233(12) 0.0209(11) 0.0186(11) -0.0069(10) -0.0027(9) -0.0050(9)
C21 0.0183(11) 0.0295(13) 0.0132(10) -0.0065(10) 0.0023(9) -0.0028(9)
C7 0.0142(10) 0.0170(10) 0.0152(10) -0.0079(8) -0.0002(8) -0.0010(8)
C28 0.0234(11) 0.0137(10) 0.0138(10) -0.0072(9) 0.0052(9) -0.0049(8)
C13 0.0184(11) 0.0150(10) 0.0145(10) -0.0051(9) -0.0018(8) -0.0024(8)
C3 0.0244(12) 0.0247(12) 0.0124(10) -0.0027(10) -0.0005(9) -0.0040(9)
C10 0.0269(12) 0.0135(10) 0.0243(12) -0.0069(9) -0.0023(10) -0.0039(9)
C14 0.0135(10) 0.0154(10) 0.0159(10) -0.0006(8) 0.0001(8) -0.0012(9)
C15 0.0177(11) 0.0148(10) 0.0180(11) -0.0012(9) 0.0001(9) 0.0027(9)
C33 0.0305(13) 0.0146(10) 0.0168(11) -0.0048(10) 0.0054(10) -0.0023(9)
C22 0.0200(11) 0.0263(12) 0.0138(10) -0.0096(10) -0.0028(9) 0.0023(9)
C29 0.0241(12) 0.0221(12) 0.0193(12) -0.0061(10) 0.0032(9) -0.0037(9)
C11 0.0271(12) 0.0159(11) 0.0216(12) -0.0054(9) 0.0003(10) -0.0077(9)
C32 0.0452(16) 0.0160(11) 0.0203(12) -0.0106(11) 0.0102(11) -0.0027(9)
C12 0.0260(12) 0.0187(11) 0.0171(11) -0.0084(10) 0.0013(9) -0.0027(9)
C30 0.0240(13) 0.0300(13) 0.0290(14) -0.0089(11) 0.0097(10) -0.0112(11)
C20 0.0181(12) 0.0478(17) 0.0184(12) -0.0086(11) 0.0033(9) -0.0069(11)
C31 0.0380(15) 0.0243(12) 0.0253(13) -0.0178(11) 0.0181(11) -0.0119(10)
C23 0.0374(14) 0.0227(12) 0.0181(12) -0.0146(11) -0.0058(10) 0.0015(10)
C17 0.0307(13) 0.0229(12) 0.0211(12) -0.0120(11) 0.0069(10) -0.0015(10)
C24 0.0442(16) 0.0447(16) 0.0159(12) -0.0286(14) -0.0103(11) 0.0069(11)
C27 0.0329(15) 0.0524(19) 0.0272(14) 0.0088(14) -0.0144(12) -0.0126(13)
C19 0.0280(14) 0.058(2) 0.0247(14) -0.0239(14) 0.0097(11) -0.0038(13)
C18 0.0429(17) 0.0399(16) 0.0244(13) -0.0259(14) 0.0084(12) 0.0015(12)
C1s 0.0232(13) 0.0336(15) 0.0525(19) -0.0071(12) -0.0035(13) -0.0012(14)
C25 0.0300(16) 0.080(3) 0.0308(16) -0.0050(16) -0.0143(13) -0.0026(17)
C26 0.0389(18) 0.088(3) 0.0420(19) 0.0243(19) -0.0206(15) -0.0197(19)

loop_
_atom_type_symbol
_atom_type_scat_dispersion_real
_atom_type_scat_dispersion_imag
_atom_type_scat_Cromer_Mann_a1
_atom_type_scat_Cromer_Mann_a2
_atom_type_scat_Cromer_Mann_a3
_atom_type_scat_Cromer_Mann_a4
_atom_type_scat_Cromer_Mann_b1
_atom_type_scat_Cromer_Mann_b2
_atom_type_scat_Cromer_Mann_b3
_atom_type_scat_Cromer_Mann_b4
_atom_type_scat_Cromer_Mann_c
_atom_type_scat_source
_atom_type_scat_dispersion_source
C 0.00347 0.00161 2.31000 1.02000 1.58860 0.86500 20.84390 10.20750 0.56870 51.65120 0.21560 'International Tables Volume C Table 6.1.1.4 (pp. 500-502)' 'Henke, Gullikson and Davis, At. Data and Nucl. Data Tables, 1993, 54, 2'
Cl 0.14873 0.16029 11.46040 7.19640 6.25560 1.64550 0.01040 1.16620 18.51940 47.77840 -9.55740 'International Tables Volume C Table 6.1.1.4 (pp. 500-502)' 'Henke, Gullikson and Davis, At. Data and Nucl. Data Tables, 1993, 54, 2'
H 0.00000 0.00000 0.49300 0.32291 0.14019 0.04081 10.51090 26.12570 3.14236 57.79970 0.00304 'International Tables Volume C Table 6.1.1.4 (pp. 500-502)' 'Henke, Gullikson and Davis, At. Data and Nucl. Data Tables, 1993, 54, 2'
N 0.00653 0.00323 12.21260 3.13220 2.01250 1.16630 0.00570 9.89330 28.99750 0.58260 -11.52900 'International Tables Volume C Table 6.1.1.4 (pp. 500-502)' 'Henke, Gullikson and Davis, At. Data and Nucl. Data Tables, 1993, 54, 2'
O 0.01158 0.00611 3.04850 2.28680 1.54630 0.86700 13.27710 5.70110 0.32390 32.90890 0.25080 'International Tables Volume C Table 6.1.1.4 (pp. 500-502)' 'Henke, Gullikson and Davis, At. Data and Nucl. Data Tables, 1993, 54, 2'
P 0.10434 0.09671 6.43450 4.17910 1.78000 1.49080 1.90670 27.15700 0.52600 68.16450 1.11490 'International Tables Volume C Table 6.1.1.4 (pp. 500-502)' 'Henke, Gullikson and Davis, At. Data and Nucl. Data Tables, 1993, 54, 2'
Ru -1.23940 0.83517 19.26740 12.91820 4.86337 1.56756 0.80852 8.43467 24.79970 94.29280 5.37874 'International Tables Volume C Table 6.1.1.4 (pp. 500-502)' 'Henke, Gullikson and Davis, At. Data and Nucl. Data Tables, 1993, 54, 2'

loop_
_geom_angle_atom_site_label_1
_geom_angle_atom_site_label_2
_geom_angle_atom_site_label_3
_geom_angle
_geom_angle_site_symmetry_1
_geom_angle_site_symmetry_3
_geom_angle_publ_flag
P3 Ru1 Cl1 95.59(2) . . ?
N1 Ru1 Cl1 87.36(5) . . ?
N1 Ru1 P3 170.76(5) . . ?
N2 Ru1 Cl1 90.66(5) . . ?
N2 Ru1 P3 93.80(5) . . ?
N2 Ru1 N1 77.38(7) . . ?
C34 Ru1 Cl1 100.79(7) . . ?
C34 Ru1 P3 89.60(7) . . ?
C34 Ru1 N1 98.47(8) . . ?
C34 Ru1 N2 167.69(8) . . ?
H Ru1 Cl1 171.2(11) . . ?
H Ru1 P3 88.3(11) . . ?
H Ru1 N1 87.6(11) . . ?
H Ru1 N2 81.2(11) . . ?
H Ru1 C34 87.1(11) . . ?
C28 P3 Ru1 116.80(8) . . ?
C13 P3 Ru1 111.10(7) . . ?
C13 P3 C28 104.26(10) . . ?
C22 P3 Ru1 117.83(8) . . ?
C22 P3 C28 103.12(11) . . ?
C22 P3 C13 101.87(11) . . ?
C1 N1 Ru1 125.95(15) . . ?
C5 N1 Ru1 115.23(14) . . ?
C5 N1 C1 118.80(19) . . ?
C6 N2 Ru1 104.48(12) . . ?
C7 N2 Ru1 110.90(13) . . ?
C7 N2 C6 109.27(16) . . ?
C14 N2 Ru1 120.88(13) . . ?
C14 N2 C6 100.49(16) . . ?
C14 N2 C7 109.71(17) . . ?
C16 N4 C6 124.13(19) . . ?
C15 N4 C6 110.62(17) . . ?
C15 N4 C16 123.79(18) . . ?
C5 C4 H4 120.45(13) . . ?
C3 C4 H4 120.45(14) . . ?
C3 C4 C5 119.1(2) . . ?
H1 C1 N1 118.76(12) . . ?
C2 C1 N1 122.5(2) . . ?
C2 C1 H1 118.76(14) . . ?
C4 C5 N1 121.9(2) . . ?
C6 C5 N1 116.05(18) . . ?
C6 C5 C4 122.09(19) . . ?
C7 C8 C9 118.6(2) . . ?
C13 C8 C9 118.8(2) . . ?
C13 C8 C7 122.6(2) . . ?
N4 C6 N2 104.56(16) . . ?
C5 C6 N2 108.69(17) . . ?
C5 C6 N4 111.70(18) . . ?
H6 C6 N2 110.58(11) . . ?
H6 C6 N4 110.58(11) . . ?
H6 C6 C5 110.58(11) . . ?
H9 C9 C8 119.30(14) . . ?
C10 C9 C8 121.4(2) . . ?
C10 C9 H9 119.30(14) . . ?
C21 C16 N4 121.7(2) . . ?
C17 C16 N4 120.1(2) . . ?
C17 C16 C21 118.2(2) . . ?
O1 C34 Ru1 174.6(2) . . ?
H2 C2 C1 120.60(14) . . ?
C3 C2 C1 118.8(2) . . ?
C3 C2 H2 120.60(14) . . ?
H21 C21 C16 119.83(13) . . ?
C20 C21 C16 120.3(2) . . ?
C20 C21 H21 119.83(17) . . ?
C8 C7 N2 112.26(17) . . ?
H7a C7 N2 109.15(11) . . ?
H7a C7 C8 109.15(12) . . ?
H7b C7 N2 109.15(11) . . ?
H7b C7 C8 109.15(12) . . ?
H7b C7 H7a 107.9 . . ?
C33 C28 P3 121.41(19) . . ?
C29 C28 P3 119.34(18) . . ?
C29 C28 C33 119.0(2) . . ?
C8 C13 P3 118.86(17) . . ?
C12 C13 P3 121.85(17) . . ?
C12 C13 C8 119.3(2) . . ?
C2 C3 C4 118.9(2) . . ?
H3 C3 C4 120.53(14) . . ?
H3 C3 C2 120.53(14) . . ?
H10 C10 C9 120.01(14) . . ?
C11 C10 C9 120.0(2) . . ?
C11 C10 H10 120.01(14) . . ?
H14a C14 N2 107.3(16) . . ?
C15 C14 N2 105.26(17) . . ?
C15 C14 H14a 112.5(16) . . ?
H14b C14 N2 108.1(14) . . ?
H14b C14 H14a 111(2) . . ?
H14b C14 C15 112.6(14) . . ?
C14 C15 N4 102.45(17) . . ?
H15a C15 N4 111.28(12) . . ?
H15a C15 C14 111.28(13) . . ?
H15b C15 N4 111.28(12) . . ?
H15b C15 C14 111.28(12) . . ?
H15b C15 H15a 109.2 . . ?
H33 C33 C28 119.80(14) . . ?
C32 C33 C28 120.4(2) . . ?
C32 C33 H33 119.80(16) . . ?
C23 C22 P3 121.3(2) . . ?
C27 C22 P3 120.36(19) . . ?
C27 C22 C23 118.4(2) . . ?
H29 C29 C28 120.03(13) . . ?
C30 C29 C28 119.9(2) . . ?
C30 C29 H29 120.03(16) . . ?
H11 C11 C10 120.18(14) . . ?
C12 C11 C10 119.6(2) . . ?
C12 C11 H11 120.18(14) . . ?
H32 C32 C33 119.75(16) . . ?
C31 C32 C33 120.5(2) . . ?
C31 C32 H32 119.75(15) . . ?
C11 C12 C13 120.9(2) . . ?
H12 C12 C13 119.55(13) . . ?
H12 C12 C11 119.55(14) . . ?
H30 C30 C29 119.82(16) . . ?
C31 C30 C29 120.4(3) . . ?
C31 C30 H30 119.82(16) . . ?
H20 C20 C21 119.43(17) . . ?
C19 C20 C21 121.1(3) . . ?
C19 C20 H20 119.43(16) . . ?
C30 C31 C32 119.8(2) . . ?
H31 C31 C32 120.12(15) . . ?
H31 C31 C30 120.12(16) . . ?
H23 C23 C22 119.56(15) . . ?
C24 C23 C22 120.9(3) . . ?
C24 C23 H23 119.56(17) . . ?
H17 C17 C16 119.79(14) . . ?
C18 C17 C16 120.4(3) . . ?
C18 C17 H17 119.79(17) . . ?
H24 C24 C23 119.90(17) . . ?
C25 C24 C23 120.2(3) . . ?
C25 C24 H24 119.90(17) . . ?
H27 C27 C22 119.80(15) . . ?
C26 C27 C22 120.4(3) . . ?
C26 C27 H27 119.8(2) . . ?
H19 C19 C20 120.52(16) . . ?
C18 C19 C20 119.0(2) . . ?
C18 C19 H19 120.52(16) . . ?
C19 C18 C17 120.9(3) . . ?
H18 C18 C17 119.53(17) . . ?
H18 C18 C19 119.53(16) . . ?
Cl1s C1s Cl2s 112.00(16) . . ?
H1sa C1s Cl2s 109.21(11) . . ?
H1sa C1s Cl1s 109.21(12) . . ?
H1sb C1s Cl2s 109.21(11) . . ?
H1sb C1s Cl1s 109.21(11) . . ?
H1sb C1s H1sa 107.9 . . ?
H25 C25 C24 120.07(17) . . ?
C26 C25 C24 119.9(3) . . ?
C26 C25 H25 120.1(2) . . ?
C25 C26 C27 120.3(3) . . ?
H26 C26 C27 119.9(2) . . ?
H26 C26 C25 119.9(2) . . ?

loop_
_geom_bond_atom_site_label_1
_geom_bond_atom_site_label_2
_geom_bond_distance
_geom_bond_site_symmetry_2
_geom_bond_publ_flag
Ru1 Cl1 2.5318(6) . ?
Ru1 P3 2.2646(6) . ?
Ru1 N1 2.1142(18) . ?
Ru1 N2 2.2172(18) . ?
Ru1 C34 1.825(2) . ?
Ru1 H 1.73(3) . ?
P3 C28 1.831(2) . ?
P3 C13 1.828(2) . ?
P3 C22 1.838(2) . ?
Cl2s C1s 1.768(3) . ?
Cl1s C1s 1.765(3) . ?
O1 C34 1.156(3) . ?
N1 C1 1.346(3) . ?
N1 C5 1.347(3) . ?
N2 C6 1.496(3) . ?
N2 C7 1.507(3) . ?
N2 C14 1.497(3) . ?
N4 C6 1.446(3) . ?
N4 C16 1.385(3) . ?
N4 C15 1.457(3) . ?
C4 H4 0.9300 . ?
C4 C5 1.384(3) . ?
C4 C3 1.395(3) . ?
C1 H1 0.9300 . ?
C1 C2 1.384(3) . ?
C5 C6 1.526(3) . ?
C8 C9 1.396(3) . ?
C8 C7 1.513(3) . ?
C8 C13 1.411(3) . ?
C6 H6 0.9800 . ?
C9 H9 0.9300 . ?
C9 C10 1.388(3) . ?
C16 C21 1.402(3) . ?
C16 C17 1.403(3) . ?
C2 H2 0.9300 . ?
C2 C3 1.383(3) . ?
C21 H21 0.9300 . ?
C21 C20 1.390(3) . ?
C7 H7a 0.9700 . ?
C7 H7b 0.9700 . ?
C28 C33 1.395(3) . ?
C28 C29 1.402(3) . ?
C13 C12 1.399(3) . ?
C3 H3 0.9300 . ?
C10 H10 0.9300 . ?
C10 C11 1.384(3) . ?
C14 H14a 0.96(3) . ?
C14 C15 1.528(3) . ?
C14 H14b 0.91(2) . ?
C15 H15a 0.9700 . ?
C15 H15b 0.9700 . ?
C33 H33 0.9300 . ?
C33 C32 1.388(3) . ?
C22 C23 1.399(3) . ?
C22 C27 1.387(4) . ?
C29 H29 0.9300 . ?
C29 C30 1.393(3) . ?
C11 H11 0.9300 . ?
C11 C12 1.396(3) . ?
C32 H32 0.9300 . ?
C32 C31 1.380(4) . ?
C12 H12 0.9300 . ?
C30 H30 0.9300 . ?
C30 C31 1.389(4) . ?
C20 H20 0.9300 . ?
C20 C19 1.383(4) . ?
C31 H31 0.9300 . ?
C23 H23 0.9300 . ?
C23 C24 1.388(4) . ?
C17 H17 0.9300 . ?
C17 C18 1.393(4) . ?
C24 H24 0.9300 . ?
C24 C25 1.370(5) . ?
C27 H27 0.9300 . ?
C27 C26 1.394(4) . ?
C19 H19 0.9300 . ?
C19 C18 1.382(4) . ?
C18 H18 0.9300 . ?
C1s H1sa 0.9700 . ?
C1s H1sb 0.9700 . ?
C25 H25 0.9300 . ?
C25 C26 1.385(5) . ?
C26 H26 0.9300 . ?

loop_
_geom_torsion_atom_site_label_1
_geom_torsion_atom_site_label_2
_geom_torsion_atom_site_label_3
_geom_torsion_atom_site_label_4
_geom_torsion
_geom_torsion_site_symmetry_1
_geom_torsion_site_symmetry_2
_geom_torsion_site_symmetry_3
_geom_torsion_site_symmetry_4
_geom_torsion_publ_flag
Ru1 N1 C1 C2 179.98(18) . . . . ?
Ru1 N1 C5 C4 -178.89(15) . . . . ?
Ru1 N1 C5 C6 1.95(16) . . . . ?
Ru1 N2 C6 N4 163.82(13) . . . . ?
Ru1 N2 C6 C5 44.41(13) . . . . ?
Ru1 N2 C7 C8 -74.99(14) . . . . ?
Ru1 N2 C14 C15 -153.41(17) . . . . ?
P3 C28 C33 C32 -174.68(18) . . . . ?
P3 C28 C29 C30 175.35(18) . . . . ?
P3 C13 C8 C9 178.54(17) . . . . ?
P3 C13 C8 C7 -2.7(2) . . . . ?
P3 C13 C12 C11 -178.98(19) . . . . ?
P3 C22 C23 C24 -178.6(2) . . . . ?
P3 C22 C27 C26 178.9(3) . . . . ?
N1 C1 C2 C3 -1.0(3) . . . . ?
N1 C5 C4 C3 -1.4(3) . . . . ?
N1 C5 C6 N2 -33.0(2) . . . . ?
N1 C5 C6 N4 -147.85(19) . . . . ?
N2 C6 N4 C16 143.53(16) . . . . ?
N2 C6 N4 C15 -23.13(19) . . . . ?
N2 C6 C5 C4 147.85(17) . . . . ?
N2 C7 C8 C9 -111.84(19) . . . . ?
N2 C7 C8 C13 69.4(2) . . . . ?
N2 C14 C15 N4 25.99(18) . . . . ?
N4 C6 C5 C4 33.0(2) . . . . ?
N4 C16 C21 C20 -179.0(2) . . . . ?
N4 C16 C17 C18 179.9(2) . . . . ?
C4 C3 C2 C1 -0.6(3) . . . . ?
C8 C9 C10 C11 0.7(3) . . . . ?
C8 C13 C12 C11 0.4(3) . . . . ?
C9 C10 C11 C12 -1.2(3) . . . . ?
C16 C21 C20 C19 -1.7(3) . . . . ?
C16 C17 C18 C19 -0.2(3) . . . . ?
C21 C20 C19 C18 0.3(3) . . . . ?
C28 C33 C32 C31 -0.1(3) . . . . ?
C28 C29 C30 C31 -1.0(3) . . . . ?
C13 C12 C11 C10 0.6(3) . . . . ?
C33 C32 C31 C30 -0.3(3) . . . . ?
C22 C23 C24 C25 -0.9(3) . . . . ?
C22 C27 C26 C25 0.3(4) . . . . ?
C29 C30 C31 C32 0.9(3) . . . . ?
C20 C19 C18 C17 0.7(3) . . . . ?
C23 C24 C25 C26 0.6(4) . . . . ?
C24 C25 C26 C27 -0.3(4) . . . . ?

loop_
_smtbx_masks_void_nr
_smtbx_masks_void_average_x
_smtbx_masks_void_average_y
_smtbx_masks_void_average_z
_smtbx_masks_void_volume
_smtbx_masks_void_count_electrons
_smtbx_masks_void_content
1 0.128 0.228 0.769 10.8 1.0 '0.1 water'
2 0.872 0.772 0.231 10.8 1.0 '0.1 water'
